data_4031165
loop_
_publ_author_name
'Fukuoka, H.'
'Yamanaka, S.'
'Ueno, K.'

_publ_section_title
;
 High-pressure synthesis and structure of a new silicon clathrate Ba24
 Si100
;
_journal_name_full 'Journal of Organometallic Chemistry'
_journal_page_first 543
_journal_page_last 546
_journal_volume 611
_journal_year 2000
_chemical_formula_sum 'Ba24 Si100'
_space_group_IT_number 213
_symmetry_space_group_name_Hall 'P 4bd 2ab 3'
_symmetry_space_group_name_H-M 'P 41 3 2'
_cell_angle_alpha 90
_cell_angle_beta 90
_cell_angle_gamma 90
_cell_formula_units_Z 1
_cell_length_a 14.0685
_cell_length_b 14.0685
_cell_length_c 14.0685
_cell_volume 2784.475
_citation_journal_id_ASTM JORCAI
_cod_data_source_file Fukuoka_JORCAI_2000_1594.cif
_cod_data_source_block Ba24Si100
_cod_database_code 4031165

loop_
_symmetry_equiv_pos_as_xyz
x,y,z
-y+1/4,x+3/4,z+1/4
-x+1/2,-y,z+1/2
y+1/4,-x+1/4,z+3/4
x+1/2,-y+1/2,-z
y+3/4,x+1/4,-z+1/4
-x,y+1/2,-z+1/2
-y+3/4,-x+3/4,-z+3/4
z,x,y
-x+1/4,z+3/4,y+1/4
-z+1/2,-x,y+1/2
x+1/4,-z+1/4,y+3/4
z+1/2,-x+1/2,-y
x+3/4,z+1/4,-y+1/4
-z,x+1/2,-y+1/2
-x+3/4,-z+3/4,-y+3/4
y,z,x
y+1/2,-z+1/2,-x
z+3/4,y+1/4,-x+1/4
-y,z+1/2,-x+1/2
-z+3/4,-y+3/4,-x+3/4
-y+1/2,-z,x+1/2
z+1/4,-y+1/4,x+3/4
-z+1/4,y+3/4,x+1/4

loop_
_atom_site_label
_atom_site_type_symbol
_atom_site_fract_x
_atom_site_fract_y
_atom_site_fract_z
_atom_site_occupancy
_atom_site_U_iso_or_equiv
Ba1 Ba 0.1887 0.1887 0.1887 1 0.0
Ba3 Ba 0.125 0.8072 0.0572 1 0.0
Si6 Si 0.3256 0.3256 0.3256 1 0.0
Si1 Si 0.0362 0.0362 0.0362 1 0.0
Si5 Si 0.4156 0.8605 0.0769 1 0.0
Ba2 Ba 0.875 0.875 0.875 1 0.0
Si3 Si 0.125 0.1696 0.4196 1 0.0
Si2 Si 0.2038 0.0427 0 1 0.0
Si4 Si 0.2387 0.9394 0.8752 1 0.0
